data_7120468
loop_
_publ_author_name
'Shi, Min'
'Wei, Yin'
'Yu, Liu-Zhu'

_publ_section_title
;
 Copper-catalyzed trifluoromethylazidation and rearrangement of
 aniline-linked 1,7-enynes: access to CF3-substituted azaspirocyclic
 dihydroquinolin-2-ones and furoindolines
;
_journal_name_full 'Chem. Commun.'
_journal_paper_doi 10.1039/C7CC04748G
_journal_year 2017
_chemical_absolute_configuration ad
_chemical_formula_sum 'C26 H23 F3 N2 O2 S'
_chemical_formula_weight 484.52
_chemical_name_systematic
; 
 ? 
;
_space_group_crystal_system monoclinic
_space_group_IT_number 9
_space_group_name_Hall 'C -2yc'
_space_group_name_H-M_alt 'C 1 c 1'
_symmetry_space_group_name_Hall 'C -2yc'
_symmetry_space_group_name_H-M 'C 1 c 1'
_atom_sites_solution_hydrogens geom
_audit_creation_method SHELXL-2013
_audit_update_record
;
2016-07-19 deposited with the CCDC.
2017-07-17 downloaded from the CCDC.
;
_cell_angle_alpha 90
_cell_angle_beta 122.750(5)
_cell_angle_gamma 90
_cell_formula_units_Z 4
_cell_length_a 12.394(3)
_cell_length_b 26.081(7)
_cell_length_c 8.658(3)
_cell_measurement_reflns_used 1572
_cell_measurement_temperature 293(2)
_cell_measurement_theta_max 39.456
_cell_measurement_theta_min 5.035
_cell_volume 2353.8(12)
_computing_cell_refinement 'Bruker SMART'
_computing_data_collection 'Bruker SMART'
_computing_data_reduction 'Bruker SHELXTL'
_computing_molecular_graphics 'Bruker SHELXTL'
_computing_publication_material 'Bruker SHELXTL'
_computing_structure_refinement 'SHELXL-2013 (Sheldrick, 2013)'
_computing_structure_solution 'Bruker SHELXTL'
_diffrn_ambient_temperature 293(2)
_diffrn_measured_fraction_theta_full 0.972
_diffrn_measured_fraction_theta_max 1.000
_diffrn_measurement_device_type 'CCD area detector'
_diffrn_measurement_method 'phi and omega scans'
_diffrn_radiation_type MoK\a
_diffrn_radiation_wavelength 0.71073
_diffrn_reflns_av_R_equivalents 0.0305
_diffrn_reflns_av_unetI/netI 0.0538
_diffrn_reflns_Laue_measured_fraction_full 0.972
_diffrn_reflns_Laue_measured_fraction_max 1.000
_diffrn_reflns_limit_h_max 14
_diffrn_reflns_limit_h_min -14
_diffrn_reflns_limit_k_max 30
_diffrn_reflns_limit_k_min -23
_diffrn_reflns_limit_l_max 10
_diffrn_reflns_limit_l_min -10
_diffrn_reflns_number 6494
_diffrn_reflns_point_group_measured_fraction_full 0.922
_diffrn_reflns_point_group_measured_fraction_max 0.949
_diffrn_reflns_theta_full 25.242
_diffrn_reflns_theta_max 24.998
_diffrn_reflns_theta_min 1.562
_exptl_absorpt_coefficient_mu 0.188
_exptl_absorpt_correction_T_max 0.7456
_exptl_absorpt_correction_T_min 0.6500
_exptl_absorpt_correction_type multi-scan
_exptl_absorpt_process_details sadabs
_exptl_crystal_colour colorless
_exptl_crystal_density_diffrn 1.367
_exptl_crystal_description prismatic
_exptl_crystal_F_000 1008
_exptl_crystal_size_max 0.200
_exptl_crystal_size_mid 0.160
_exptl_crystal_size_min 0.100
_refine_diff_density_max 0.179
_refine_diff_density_min -0.162
_refine_diff_density_rms 0.039
_refine_ls_abs_structure_details
; 
 Flack x determined using 1258 quotients [(I+)-(I-)]/[(I+)+(I-)] 
 (Parsons and Flack (2004), Acta Cryst. A60, s61). 
;
_refine_ls_abs_structure_Flack 0.09(8)
_refine_ls_extinction_method none
_refine_ls_goodness_of_fit_ref 0.977
_refine_ls_hydrogen_treatment constr
_refine_ls_matrix_type full
_refine_ls_number_parameters 309
_refine_ls_number_reflns 3926
_refine_ls_number_restraints 2
_refine_ls_restrained_S_all 0.977
_refine_ls_R_factor_all 0.0588
_refine_ls_R_factor_gt 0.0455
_refine_ls_shift/su_max 0.001
_refine_ls_shift/su_mean 0.000
_refine_ls_structure_factor_coef Fsqd
_refine_ls_weighting_details 'w=1/[\s^2^(Fo^2^)+(0.0559P)^2^] where P=(Fo^2^+2Fc^2^)/3'
_refine_ls_weighting_scheme calc
_refine_ls_wR_factor_gt 0.1010
_refine_ls_wR_factor_ref 0.1078
_reflns_Friedel_coverage 0.891
_reflns_Friedel_fraction_full 0.872
_reflns_Friedel_fraction_max 0.898
_reflns_number_gt 3155
_reflns_number_total 3926
_reflns_threshold_expression 'I > 2\s(I)'
_cod_data_source_file c7cc04748g2.cif
_cod_data_source_block cd16430
_cod_original_cell_volume 2353.8(11)
_cod_database_code 7120468
_shelx_space_group_comment
; 
The symmetry employed for this shelxl refinement is uniquely defined 
by the following loop, which should always be used as a source of 
symmetry information in preference to the above space-group names. 
They are only intended as comments. 
;
_shelx_estimated_absorpt_t_min 0.963
_shelx_estimated_absorpt_t_max 0.981
_shelxl_version_number 2013-4

loop_
_space_group_symop_operation_xyz
'x, y, z'
'x, -y, z+1/2'
'x+1/2, y+1/2, z'
'x+1/2, -y+1/2, z+1/2'

loop_
_atom_site_label
_atom_site_type_symbol
_atom_site_fract_x
_atom_site_fract_y
_atom_site_fract_z
_atom_site_U_iso_or_equiv
_atom_site_adp_type
_atom_site_occupancy
_atom_site_site_symmetry_order
_atom_site_calc_flag
_atom_site_refinement_flags_posn
_atom_site_refinement_flags_adp
S1 S 0.97745(12) 0.92919(4) 0.75634(17) 0.0538(3) Uani 1 1 d . .
F1 F 1.0182(4) 0.76109(14) 0.5591(6) 0.0964(12) Uani 1 1 d . .
F2 F 0.8427(5) 0.75590(17) 0.3059(6) 0.1135(14) Uani 1 1 d . .
F3 F 0.9251(4) 0.68949(12) 0.4686(5) 0.0896(11) Uani 1 1 d . .
N1 N 0.9049(4) 0.88032(13) 0.7806(5) 0.0484(10) Uani 1 1 d . .
N2 N 0.5899(4) 0.77759(16) 0.5608(6) 0.0551(11) Uani 1 1 d . .
O1 O 0.9031(4) 0.97327(12) 0.7270(6) 0.0704(10) Uani 1 1 d . .
O2 O 1.0051(4) 0.91431(13) 0.6245(5) 0.0722(11) Uani 1 1 d . .
C1 C 0.8212(4) 0.88377(16) 0.8445(6) 0.0406(10) Uani 1 1 d . .
C2 C 0.8239(5) 0.92420(17) 0.9500(7) 0.0526(12) Uani 1 1 d . .
H2 H 0.8813 0.9510 0.9790 0.063 Uiso 1 1 calc R U
C3 C 0.7433(5) 0.92532(19) 1.0123(7) 0.0573(13) Uani 1 1 d . .
H3 H 0.7446 0.9532 1.0802 0.069 Uiso 1 1 calc R U
C4 C 0.6607(5) 0.8853(2) 0.9745(8) 0.0631(15) Uani 1 1 d . .
H4 H 0.6069 0.8854 1.0186 0.076 Uiso 1 1 calc R U
C5 C 0.6588(5) 0.84540(19) 0.8716(7) 0.0548(13) Uani 1 1 d . .
H5 H 0.6031 0.8182 0.8472 0.066 Uiso 1 1 calc R U
C6 C 0.7359(4) 0.84359(16) 0.8018(6) 0.0422(10) Uani 1 1 d . .
C7 C 0.7257(4) 0.79938(16) 0.6860(6) 0.0431(11) Uani 1 1 d . .
C8 C 0.8060(4) 0.80227(16) 0.6011(6) 0.0434(10) Uani 1 1 d . .
C9 C 0.9301(4) 0.82886(15) 0.7410(6) 0.0437(11) Uani 1 1 d . .
H9A H 0.9742 0.8089 0.8534 0.052 Uiso 1 1 calc R U
H9B H 0.9854 0.8311 0.6940 0.052 Uiso 1 1 calc R U
C11 C 0.6699(4) 0.75201(18) 0.6997(7) 0.0459(11) Uani 1 1 d . .
C12 C 0.6776(4) 0.70609(16) 0.7974(6) 0.0451(11) Uani 1 1 d . .
C13 C 0.5677(5) 0.6800(2) 0.7514(7) 0.0597(14) Uani 1 1 d . .
H13 H 0.4883 0.6920 0.6567 0.072 Uiso 1 1 calc R U
C14 C 0.5748(7) 0.6367(3) 0.8440(9) 0.0764(18) Uani 1 1 d . .
H14 H 0.5000 0.6192 0.8111 0.092 Uiso 1 1 calc R U
C15 C 0.6891(7) 0.6187(2) 0.9834(9) 0.0767(17) Uani 1 1 d . .
H15 H 0.6930 0.5891 1.0460 0.092 Uiso 1 1 calc R U
C16 C 0.7995(6) 0.6450(2) 1.0312(9) 0.0757(17) Uani 1 1 d . .
H16 H 0.8785 0.6332 1.1272 0.091 Uiso 1 1 calc R U
C17 C 0.7936(5) 0.6882(2) 0.9386(8) 0.0610(14) Uani 1 1 d . .
H17 H 0.8685 0.7057 0.9712 0.073 Uiso 1 1 calc R U
C18 C 0.7350(5) 0.8336(2) 0.4256(7) 0.0624(14) Uani 1 1 d . .
H18A H 0.7065 0.8652 0.4486 0.094 Uiso 1 1 calc R U
H18B H 0.6623 0.8146 0.3327 0.094 Uiso 1 1 calc R U
H18C H 0.7915 0.8408 0.3844 0.094 Uiso 1 1 calc R U
C19 C 0.8353(5) 0.74748(18) 0.5696(7) 0.0506(12) Uani 1 1 d . .
H19A H 0.8851 0.7310 0.6887 0.061 Uiso 1 1 calc R U
H19B H 0.7542 0.7293 0.5004 0.061 Uiso 1 1 calc R U
C20 C 0.9032(6) 0.7393(2) 0.4755(8) 0.0653(15) Uani 1 1 d . .
C21 C 1.1243(5) 0.93673(16) 0.9634(7) 0.0520(12) Uani 1 1 d . .
C22 C 1.2246(6) 0.9038(2) 1.0072(10) 0.0746(17) Uani 1 1 d . .
H22 H 1.2127 0.8769 0.9289 0.089 Uiso 1 1 calc R U
C23 C 1.3404(6) 0.9109(2) 1.1648(11) 0.089(2) Uani 1 1 d . .
H23 H 1.4071 0.8887 1.1922 0.106 Uiso 1 1 calc R U
C24 C 1.3629(6) 0.9501(3) 1.2861(10) 0.0846(19) Uani 1 1 d . .
C25 C 1.2620(6) 0.9824(2) 1.2386(9) 0.0770(17) Uani 1 1 d . .
H25 H 1.2744 1.0094 1.3167 0.092 Uiso 1 1 calc R U
C26 C 1.1437(5) 0.97631(18) 1.0807(8) 0.0626(15) Uani 1 1 d . .
H26 H 1.0771 0.9987 1.0530 0.075 Uiso 1 1 calc R U
C27 C 1.4916(8) 0.9576(3) 1.4615(12) 0.129(3) Uani 1 1 d . .
H27A H 1.4797 0.9711 1.5544 0.193 Uiso 1 1 calc R U
H27B H 1.5418 0.9812 1.4404 0.193 Uiso 1 1 calc R U
H27C H 1.5354 0.9253 1.5014 0.193 Uiso 1 1 calc R U

loop_
_atom_site_aniso_label
_atom_site_aniso_U_11
_atom_site_aniso_U_22
_atom_site_aniso_U_33
_atom_site_aniso_U_23
_atom_site_aniso_U_13
_atom_site_aniso_U_12
S1 0.0683(8) 0.0376(6) 0.0722(8) 0.0062(6) 0.0489(7) -0.0002(6)
F1 0.096(3) 0.085(2) 0.152(4) -0.029(2) 0.095(3) -0.015(2)
F2 0.154(4) 0.135(3) 0.081(3) 0.015(2) 0.083(3) 0.046(3)
F3 0.123(3) 0.0584(19) 0.129(3) -0.0186(18) 0.096(3) 0.0026(19)
N1 0.053(2) 0.037(2) 0.066(3) -0.0030(17) 0.039(2) 0.0002(17)
N2 0.037(2) 0.063(3) 0.059(3) -0.013(2) 0.021(2) -0.002(2)
O1 0.084(3) 0.0420(18) 0.090(3) 0.0197(17) 0.050(2) 0.0140(18)
O2 0.101(3) 0.061(2) 0.084(3) -0.0023(19) 0.069(3) -0.014(2)
C1 0.037(2) 0.038(2) 0.046(3) 0.0037(18) 0.022(2) 0.0012(18)
C2 0.051(3) 0.041(3) 0.067(3) -0.007(2) 0.033(3) -0.006(2)
C3 0.057(3) 0.054(3) 0.071(4) -0.017(2) 0.041(3) -0.001(2)
C4 0.064(3) 0.066(4) 0.079(4) -0.013(3) 0.052(3) -0.003(3)
C5 0.052(3) 0.054(3) 0.066(3) -0.007(2) 0.037(3) -0.007(2)
C6 0.039(2) 0.042(2) 0.046(3) 0.002(2) 0.023(2) 0.005(2)
C7 0.037(3) 0.044(2) 0.046(3) -0.0008(19) 0.020(2) 0.003(2)
C8 0.043(3) 0.044(2) 0.044(3) -0.0002(19) 0.025(2) 0.002(2)
C9 0.049(3) 0.037(2) 0.055(3) 0.005(2) 0.034(3) 0.0030(19)
C11 0.036(3) 0.050(3) 0.055(3) -0.016(2) 0.026(3) -0.008(2)
C12 0.046(3) 0.046(3) 0.054(3) -0.014(2) 0.034(3) -0.012(2)
C13 0.051(3) 0.078(4) 0.055(3) -0.011(3) 0.032(3) -0.024(3)
C14 0.077(4) 0.089(4) 0.068(4) -0.017(3) 0.043(4) -0.045(3)
C15 0.095(5) 0.062(4) 0.088(5) -0.006(3) 0.058(5) -0.023(3)
C16 0.070(4) 0.075(4) 0.080(4) 0.010(3) 0.039(4) 0.000(3)
C17 0.046(3) 0.060(3) 0.076(4) -0.003(3) 0.033(3) -0.017(2)
C18 0.063(3) 0.070(3) 0.052(3) 0.013(3) 0.029(3) 0.012(3)
C19 0.059(3) 0.045(3) 0.057(3) -0.006(2) 0.037(3) -0.006(2)
C20 0.083(4) 0.058(3) 0.069(4) -0.009(3) 0.051(4) -0.002(3)
C21 0.062(3) 0.032(2) 0.083(4) 0.003(2) 0.053(3) -0.004(2)
C22 0.073(4) 0.040(3) 0.113(5) -0.007(3) 0.052(4) 0.002(3)
C23 0.064(4) 0.057(4) 0.123(6) 0.002(4) 0.036(4) 0.012(3)
C24 0.073(4) 0.073(4) 0.105(5) 0.009(4) 0.047(4) -0.007(3)
C25 0.078(4) 0.071(4) 0.088(5) -0.027(3) 0.048(4) -0.021(3)
C26 0.068(4) 0.044(3) 0.096(5) -0.007(3) 0.057(4) -0.004(2)
C27 0.093(6) 0.123(7) 0.119(7) -0.002(5) 0.024(6) -0.014(5)

loop_
_atom_type_symbol
_atom_type_description
_atom_type_scat_dispersion_real
_atom_type_scat_dispersion_imag
_atom_type_scat_source
C C 0.0033 0.0016 'International Tables Vol C Tables 4.2.6.8 and 6.1.1.4'
H H 0.0000 0.0000 'International Tables Vol C Tables 4.2.6.8 and 6.1.1.4'
N N 0.0061 0.0033 'International Tables Vol C Tables 4.2.6.8 and 6.1.1.4'
O O 0.0106 0.0060 'International Tables Vol C Tables 4.2.6.8 and 6.1.1.4'
F F 0.0171 0.0103 'International Tables Vol C Tables 4.2.6.8 and 6.1.1.4'
S S 0.1246 0.1234 'International Tables Vol C Tables 4.2.6.8 and 6.1.1.4'

loop_
_geom_angle_atom_site_label_1
_geom_angle_atom_site_label_2
_geom_angle_atom_site_label_3
_geom_angle
O1 S1 O2 120.0(2)
O1 S1 N1 107.9(2)
O2 S1 N1 106.3(2)
O1 S1 C21 108.1(2)
O2 S1 C21 106.7(2)
N1 S1 C21 107.2(2)
C1 N1 C9 116.4(3)
C1 N1 S1 124.7(3)
C9 N1 S1 118.9(3)
C11 N2 C7 61.7(3)
C2 C1 C6 119.6(4)
C2 C1 N1 123.0(4)
C6 C1 N1 117.4(4)
C3 C2 C1 121.0(4)
C3 C2 H2 119.5
C1 C2 H2 119.5
C2 C3 C4 120.0(4)
C2 C3 H3 120.0
C4 C3 H3 120.0
C5 C4 C3 118.9(4)
C5 C4 H4 120.6
C3 C4 H4 120.6
C4 C5 C6 122.8(5)
C4 C5 H5 118.6
C6 C5 H5 118.6
C5 C6 C1 117.7(4)
C5 C6 C7 119.7(4)
C1 C6 C7 122.6(4)
C11 C7 C6 118.3(4)
C11 C7 C8 123.1(4)
C6 C7 C8 116.5(4)
C11 C7 N2 49.7(3)
C6 C7 N2 115.1(3)
C8 C7 N2 115.4(4)
C9 C8 C18 110.0(4)
C9 C8 C7 106.4(4)
C18 C8 C7 109.5(4)
C9 C8 C19 109.4(4)
C18 C8 C19 112.8(4)
C7 C8 C19 108.6(4)
N1 C9 C8 110.8(3)
N1 C9 H9A 109.5
C8 C9 H9A 109.5
N1 C9 H9B 109.5
C8 C9 H9B 109.5
H9A C9 H9B 108.1
N2 C11 C12 140.4(4)
N2 C11 C7 68.6(4)
C12 C11 C7 150.8(4)
C17 C12 C13 119.2(4)
C17 C12 C11 120.7(4)
C13 C12 C11 120.1(5)
C14 C13 C12 120.1(5)
C14 C13 H13 120.0
C12 C13 H13 120.0
C15 C14 C13 121.1(5)
C15 C14 H14 119.4
C13 C14 H14 119.4
C14 C15 C16 119.0(6)
C14 C15 H15 120.5
C16 C15 H15 120.5
C17 C16 C15 120.4(6)
C17 C16 H16 119.8
C15 C16 H16 119.8
C16 C17 C12 120.2(5)
C16 C17 H17 119.9
C12 C17 H17 119.9
C8 C18 H18A 109.5
C8 C18 H18B 109.5
H18A C18 H18B 109.5
C8 C18 H18C 109.5
H18A C18 H18C 109.5
H18B C18 H18C 109.5
C20 C19 C8 119.7(4)
C20 C19 H19A 107.4
C8 C19 H19A 107.4
C20 C19 H19B 107.4
C8 C19 H19B 107.4
H19A C19 H19B 106.9
F2 C20 F1 105.3(5)
F2 C20 F3 106.2(5)
F1 C20 F3 104.9(5)
F2 C20 C19 114.9(5)
F1 C20 C19 113.8(5)
F3 C20 C19 111.0(5)
C26 C21 C22 119.4(5)
C26 C21 S1 120.8(4)
C22 C21 S1 119.7(4)
C23 C22 C21 119.7(6)
C23 C22 H22 120.2
C21 C22 H22 120.2
C22 C23 C24 122.4(6)
C22 C23 H23 118.8
C24 C23 H23 118.8
C25 C24 C23 116.7(6)
C25 C24 C27 121.2(7)
C23 C24 C27 122.1(7)
C26 C25 C24 122.5(6)
C26 C25 H25 118.8
C24 C25 H25 118.8
C25 C26 C21 119.3(5)
C25 C26 H26 120.3
C21 C26 H26 120.3
C24 C27 H27A 109.5
C24 C27 H27B 109.5
H27A C27 H27B 109.5
C24 C27 H27C 109.5
H27A C27 H27C 109.5
H27B C27 H27C 109.5

loop_
_geom_bond_atom_site_label_1
_geom_bond_atom_site_label_2
_geom_bond_distance
S1 O1 1.408(4)
S1 O2 1.413(4)
S1 N1 1.637(4)
S1 C21 1.742(6)
F1 C20 1.328(6)
F2 C20 1.310(7)
F3 C20 1.334(6)
N1 C1 1.418(5)
N1 C9 1.460(5)
N2 C11 1.259(6)
N2 C7 1.535(6)
C1 C2 1.384(6)
C1 C6 1.389(6)
C2 C3 1.367(7)
C2 H2 0.9300
C3 C4 1.373(7)
C3 H3 0.9300
C4 C5 1.362(7)
C4 H4 0.9300
C5 C6 1.381(6)
C5 H5 0.9300
C6 C7 1.488(6)
C7 C11 1.452(6)
C7 C8 1.525(6)
C8 C9 1.517(6)
C8 C18 1.518(7)
C8 C19 1.535(6)
C9 H9A 0.9700
C9 H9B 0.9700
C11 C12 1.439(7)
C12 C17 1.370(7)
C12 C13 1.374(6)
C13 C14 1.360(8)
C13 H13 0.9300
C14 C15 1.354(9)
C14 H14 0.9300
C15 C16 1.379(8)
C15 H15 0.9300
C16 C17 1.362(8)
C16 H16 0.9300
C17 H17 0.9300
C18 H18A 0.9600
C18 H18B 0.9600
C18 H18C 0.9600
C19 C20 1.469(7)
C19 H19A 0.9700
C19 H19B 0.9700
C21 C26 1.375(7)
C21 C22 1.385(7)
C22 C23 1.355(9)
C22 H22 0.9300
C23 C24 1.382(10)
C23 H23 0.9300
C24 C25 1.374(9)
C24 C27 1.506(10)
C25 C26 1.370(8)
C25 H25 0.9300
C26 H26 0.9300
C27 H27A 0.9600
C27 H27B 0.9600
C27 H27C 0.9600

loop_
_geom_hbond_atom_site_label_D
_geom_hbond_atom_site_label_H
_geom_hbond_atom_site_label_A
_geom_hbond_distance_DH
_geom_hbond_distance_HA
_geom_hbond_distance_DA
_geom_hbond_angle_DHA
_geom_hbond_site_symmetry_A
C26 H26 O2 0.93 2.63 3.455(6) 147.9 2_575
C9 H9B O2 0.97 2.30 2.804(5) 111.4 .
C9 H9B F1 0.97 2.32 2.942(5) 121.4 .
C2 H2 O1 0.93 2.41 2.895(6) 112.4 .
C26 H26 O2 0.93 2.63 3.455(6) 147.9 2_575
C9 H9B O2 0.97 2.30 2.804(5) 111.4 .
C9 H9B F1 0.97 2.32 2.942(5) 121.4 .
C2 H2 O1 0.93 2.41 2.895(6) 112.4 .
C26 H26 O2 0.93 2.63 3.455(6) 147.9 2_575
C9 H9B O2 0.97 2.30 2.804(5) 111.4 .
C9 H9B F1 0.97 2.32 2.942(5) 121.4 .
C2 H2 O1 0.93 2.41 2.895(6) 112.4 .
C26 H26 O2 0.93 2.63 3.455(6) 147.9 2_575
C9 H9B O2 0.97 2.30 2.804(5) 111.4 .
C9 H9B F1 0.97 2.32 2.942(5) 121.4 .
C2 H2 O1 0.93 2.41 2.895(6) 112.4 .
C26 H26 O2 0.93 2.63 3.455(6) 147.9 2_575
C9 H9B O2 0.97 2.30 2.804(5) 111.4 .
C9 H9B F1 0.97 2.32 2.942(5) 121.4 .
C2 H2 O1 0.93 2.41 2.895(6) 112.4 .
C26 H26 O2 0.93 2.63 3.455(6) 147.9 2_575
C9 H9B O2 0.97 2.30 2.804(5) 111.4 .
C9 H9B F1 0.97 2.32 2.942(5) 121.4 .
C2 H2 O1 0.93 2.41 2.895(6) 112.4 .
C2 H2 O1 0.93 2.41 2.895(6) 112.4 .
C9 H9B F1 0.97 2.32 2.942(5) 121.4 .
C9 H9B O2 0.97 2.30 2.804(5) 111.4 .
C26 H26 O2 0.93 2.63 3.455(6) 147.9 2_575
C2 H2 O1 0.93 2.41 2.895(6) 112.4 .
C9 H9B F1 0.97 2.32 2.942(5) 121.4 .
C9 H9B O2 0.97 2.30 2.804(5) 111.4 .
C26 H26 O2 0.93 2.63 3.455(6) 147.9 2_575
C2 H2 O1 0.93 2.41 2.895(6) 112.4 .
C9 H9B F1 0.97 2.32 2.942(5) 121.4 .
C9 H9B O2 0.97 2.30 2.804(5) 111.4 .
C26 H26 O2 0.93 2.63 3.455(6) 147.9 2_575

loop_
_geom_torsion_atom_site_label_1
_geom_torsion_atom_site_label_2
_geom_torsion_atom_site_label_3
_geom_torsion_atom_site_label_4
_geom_torsion
O1 S1 N1 C1 -26.2(4)
O2 S1 N1 C1 -156.1(4)
C21 S1 N1 C1 90.1(4)
O1 S1 N1 C9 156.1(3)
O2 S1 N1 C9 26.2(4)
C21 S1 N1 C9 -87.6(4)
C9 N1 C1 C2 155.1(4)
S1 N1 C1 C2 -22.6(6)
C9 N1 C1 C6 -23.0(6)
S1 N1 C1 C6 159.3(3)
C6 C1 C2 C3 -0.3(7)
N1 C1 C2 C3 -178.4(5)
C1 C2 C3 C4 1.8(8)
C2 C3 C4 C5 -1.4(8)
C3 C4 C5 C6 -0.5(8)
C4 C5 C6 C1 2.0(7)
C4 C5 C6 C7 -178.3(5)
C2 C1 C6 C5 -1.5(7)
N1 C1 C6 C5 176.7(4)
C2 C1 C6 C7 178.7(4)
N1 C1 C6 C7 -3.0(6)
C5 C6 C7 C11 -20.7(6)
C1 C6 C7 C11 159.0(4)
C5 C6 C7 C8 175.1(4)
C1 C6 C7 C8 -5.2(6)
C5 C6 C7 N2 35.3(6)
C1 C6 C7 N2 -144.9(4)
C11 N2 C7 C6 -106.9(4)
C11 N2 C7 C8 112.9(4)
C11 C7 C8 C9 -127.8(4)
C6 C7 C8 C9 35.6(5)
N2 C7 C8 C9 175.2(3)
C11 C7 C8 C18 113.4(5)
C6 C7 C8 C18 -83.2(5)
N2 C7 C8 C18 56.4(5)
C11 C7 C8 C19 -10.2(6)
C6 C7 C8 C19 153.2(4)
N2 C7 C8 C19 -67.2(5)
C1 N1 C9 C8 56.9(5)
S1 N1 C9 C8 -125.2(3)
C18 C8 C9 N1 58.3(5)
C7 C8 C9 N1 -60.2(4)
C19 C8 C9 N1 -177.3(3)
C7 N2 C11 C12 175.3(7)
C6 C7 C11 N2 100.0(4)
C8 C7 C11 N2 -96.9(5)
C6 C7 C11 C12 -73.8(9)
C8 C7 C11 C12 89.3(9)
N2 C7 C11 C12 -173.9(9)
N2 C11 C12 C17 172.0(6)
C7 C11 C12 C17 -17.0(10)
N2 C11 C12 C13 -9.0(8)
C7 C11 C12 C13 162.0(7)
C17 C12 C13 C14 -0.8(7)
C11 C12 C13 C14 -179.8(5)
C12 C13 C14 C15 0.6(8)
C13 C14 C15 C16 0.0(9)
C14 C15 C16 C17 -0.4(9)
C15 C16 C17 C12 0.3(9)
C13 C12 C17 C16 0.3(7)
C11 C12 C17 C16 179.3(5)
C9 C8 C19 C20 -69.0(6)
C18 C8 C19 C20 53.7(6)
C7 C8 C19 C20 175.3(5)
C8 C19 C20 F2 -62.4(7)
C8 C19 C20 F1 59.1(7)
C8 C19 C20 F3 177.1(4)
O1 S1 C21 C26 10.1(4)
O2 S1 C21 C26 140.5(4)
N1 S1 C21 C26 -106.0(4)
O1 S1 C21 C22 -167.2(4)
O2 S1 C21 C22 -36.8(5)
N1 S1 C21 C22 76.7(4)
C26 C21 C22 C23 0.0(8)
S1 C21 C22 C23 177.4(5)
C21 C22 C23 C24 0.3(10)
C22 C23 C24 C25 -0.7(10)
C22 C23 C24 C27 179.6(7)
C23 C24 C25 C26 0.8(9)
C27 C24 C25 C26 -179.6(6)
C24 C25 C26 C21 -0.5(8)
C22 C21 C26 C25 0.1(7)
S1 C21 C26 C25 -177.2(4)
